data_1564354
loop_
_publ_author_name
'Taniguchi, Yoshimasa'
'Miwa, Mayuka'
'Kitada, Naoki'

_publ_section_title
;
 Crystalline sponge X-ray analysis coupled with supercritical fluid
 chromatography: a novel analytical platform for the rapid separation,
 isolation, and characterization of analytes.
;
_journal_issue 17
_journal_name_full 'The Analyst'
_journal_page_first 5230
_journal_page_last 5235
_journal_paper_doi 10.1039/d1an00948f
_journal_volume 146
_journal_year 2021
_chemical_absolute_configuration rmad
_chemical_formula_moiety
;
(C46 H38 Co2 N6 O6), (C10 H18 O), 0.679(C3 H8 O), 2(N O3), 0.489(O)
;
_chemical_formula_sum 'C58.03 H61.41 Co2 N8 O14.17'
_chemical_formula_weight 1215.50
_space_group_crystal_system monoclinic
_space_group_IT_number 4
_space_group_name_Hall 'P 2yb'
_space_group_name_H-M_alt 'P 1 21 1'
_atom_sites_solution_hydrogens mixed
_audit_creation_method SHELXL-2018/3
_audit_update_record
;
2021-02-11 deposited with the CCDC.	2021-02-11 downloaded from the CCDC.
;
_cell_angle_alpha 90
_cell_angle_beta 91.4300(10)
_cell_angle_gamma 90
_cell_formula_units_Z 2
_cell_length_a 10.1785(2)
_cell_length_b 24.7746(4)
_cell_length_c 11.42570(10)
_cell_measurement_reflns_used 12910
_cell_measurement_temperature 100.00(10)
_cell_measurement_theta_max 73.8870
_cell_measurement_theta_min 3.5490
_cell_volume 2880.30(8)
_computing_cell_refinement 'CrysAlisPro 1.171.40.82a (Rigaku OD, 2020)'
_computing_data_collection 'CrysAlisPro 1.171.40.82a (Rigaku OD, 2020)'
_computing_data_reduction 'CrysAlisPro 1.171.40.82a (Rigaku OD, 2020)'
_computing_molecular_graphics 'shelXle (Hubschle et al., 2011)'
_computing_publication_material 'SHELXL-2018/3 (Sheldrick, 2018)'
_computing_structure_refinement 'SHELXL-2018/3 (Sheldrick, 2018)'
_computing_structure_solution 'SHELXT 2018/2 (Sheldrick, 2018)'
_diffrn_ambient_temperature 100.00(10)
_diffrn_detector_area_resol_mean 10.0000
_diffrn_measured_fraction_theta_full 1.000
_diffrn_measured_fraction_theta_max 0.977
_diffrn_measurement_device_type 'XtaLAB Synergy R, HyPix'
_diffrn_measurement_method '\w scans'
_diffrn_radiation_type CuK\a
_diffrn_radiation_wavelength 1.54184
_diffrn_reflns_av_R_equivalents 0.0512
_diffrn_reflns_av_unetI/netI 0.0320
_diffrn_reflns_Laue_measured_fraction_full 1.000
_diffrn_reflns_Laue_measured_fraction_max 0.977
_diffrn_reflns_limit_h_max 12
_diffrn_reflns_limit_h_min -12
_diffrn_reflns_limit_k_max 30
_diffrn_reflns_limit_k_min -30
_diffrn_reflns_limit_l_max 14
_diffrn_reflns_limit_l_min -14
_diffrn_reflns_number 54653
_diffrn_reflns_point_group_measured_fraction_full 0.999
_diffrn_reflns_point_group_measured_fraction_max 0.963
_diffrn_reflns_theta_full 67.684
_diffrn_reflns_theta_max 75.090
_diffrn_reflns_theta_min 3.568
_diffrn_source 'Rotating-anode X-ray tube'
_exptl_absorpt_coefficient_mu 5.121
_exptl_absorpt_correction_T_max 0.950
_exptl_absorpt_correction_T_min 0.415
_exptl_absorpt_correction_type gaussian
_exptl_absorpt_process_details
;
CrysAlisPro 1.171.40.82a (Rigaku Oxford Diffraction, 2020)
Numerical absorption correction based on gaussian integration over
a multifaceted crystal model
Empirical absorption correction using spherical harmonics,
implemented in SCALE3 ABSPACK scaling algorithm.
;
_exptl_crystal_colour red
_exptl_crystal_density_diffrn 1.402
_exptl_crystal_description block
_exptl_crystal_F_000 1266
_exptl_crystal_size_max 0.240
_exptl_crystal_size_mid 0.149
_exptl_crystal_size_min 0.112
_refine_diff_density_max 0.755
_refine_diff_density_min -0.575
_refine_diff_density_rms 0.072
_refine_ls_abs_structure_details
;
 Flack x determined using 4079 quotients [(I+)-(I-)]/[(I+)+(I-)]
 (Parsons, Flack and Wagner, Acta Cryst. B69 (2013) 249-259).
;
_refine_ls_abs_structure_Flack 0.006(4)
_refine_ls_extinction_method none
_refine_ls_goodness_of_fit_ref 1.062
_refine_ls_hydrogen_treatment mixed
_refine_ls_matrix_type full
_refine_ls_number_parameters 885
_refine_ls_number_reflns 11443
_refine_ls_number_restraints 625
_refine_ls_restrained_S_all 1.045
_refine_ls_R_factor_all 0.0659
_refine_ls_R_factor_gt 0.0589
_refine_ls_shift/su_max 0.001
_refine_ls_shift/su_mean 0.000
_refine_ls_structure_factor_coef Fsqd
_refine_ls_weighting_details 'w=1/[\s^2^(Fo^2^)+(0.0929P)^2^+2.2917P] where P=(Fo^2^+2Fc^2^)/3'
_refine_ls_weighting_scheme calc
_refine_ls_wR_factor_gt 0.1519
_refine_ls_wR_factor_ref 0.1570
_reflns_Friedel_coverage 0.924
_reflns_Friedel_fraction_full 0.999
_reflns_Friedel_fraction_max 0.948
_reflns_number_gt 10378
_reflns_number_total 11443
_reflns_threshold_expression 'I > 2\s(I)'
_cod_data_source_file d1an00948f1.cif
_cod_data_source_block 7b@3S
_cod_depositor_comments 'Adding full bibliography for 1564341--1564354.cif.'
_cod_original_sg_symbol_H-M 'P 21'
_cod_database_code 1564354
_shelx_shelxl_version_number 2018/3
_shelx_space_group_comment
;
The symmetry employed for this shelxl refinement is uniquely defined
by the following loop, which should always be used as a source of
symmetry information in preference to the above space-group names.
They are only intended as comments.
;
_shelx_estimated_absorpt_t_min 0.373
_shelx_estimated_absorpt_t_max 0.598

loop_
_space_group_symop_operation_xyz
'x, y, z'
'-x, y+1/2, -z'

loop_
_atom_site_label
_atom_site_type_symbol
_atom_site_fract_x
_atom_site_fract_y
_atom_site_fract_z
_atom_site_U_iso_or_equiv
_atom_site_adp_type
_atom_site_occupancy
_atom_site_site_symmetry_order
_atom_site_calc_flag
_atom_site_refinement_flags_posn
_atom_site_refinement_flags_adp
_atom_site_refinement_flags_occupancy
_atom_site_disorder_assembly
_atom_site_disorder_group
N1 N 1.1103(5) 0.4248(2) 0.4581(4) 0.0307(11) Uani 1 1 d . . . . .
Co1 Co 1.02728(9) 0.50344(3) 0.44568(7) 0.0238(2) Uani 1 1 d . . . . .
Co2 Co 0.53062(9) 0.58464(3) 0.46205(7) 0.0241(2) Uani 1 1 d . . . . .
C2 C 1.2301(7) 0.4140(3) 0.4182(6) 0.0352(13) Uani 1 1 d . . . . .
H2 H 1.276639 0.441936 0.380138 0.042 Uiso 1 1 calc R U . . .
C3 C 1.2890(7) 0.3639(3) 0.4300(6) 0.0390(15) Uani 1 1 d . . . . .
H3 H 1.373874 0.358125 0.399651 0.047 Uiso 1 1 calc R U . . .
C4 C 1.2262(7) 0.3227(3) 0.4847(7) 0.0397(15) Uani 1 1 d . . . . .
C5 C 1.1016(9) 0.3338(3) 0.5277(10) 0.062(2) Uani 1 1 d . . . . .
H5 H 1.053847 0.306633 0.567115 0.075 Uiso 1 1 calc R U . . .
C6 C 1.0484(8) 0.3850(3) 0.5120(8) 0.051(2) Uani 1 1 d . . . . .
H6 H 0.963531 0.391923 0.541218 0.062 Uiso 1 1 calc R U . . .
C7 C 1.2866(7) 0.2682(3) 0.5010(7) 0.0397(15) Uani 1 1 d . . . . .
C8 C 1.4143(9) 0.2583(3) 0.4849(11) 0.075(3) Uani 1 1 d . . . . .
H8 H 1.470185 0.287005 0.462736 0.090 Uiso 1 1 calc R U . . .
C9 C 1.4665(8) 0.2070(3) 0.5000(11) 0.065(3) Uani 1 1 d . . . . .
H9 H 1.557669 0.201729 0.488493 0.078 Uiso 1 1 calc R U . . .
C11 C 1.2697(9) 0.1748(3) 0.5452(12) 0.079(4) Uani 1 1 d . . . . .
H11 H 1.214863 0.145468 0.565875 0.094 Uiso 1 1 calc R U . . .
N10 N 1.3929(5) 0.1649(2) 0.5300(4) 0.0311(11) Uani 1 1 d . . . . .
C12 C 1.2119(9) 0.2253(3) 0.5335(13) 0.091(4) Uani 1 1 d . . . . .
H12 H 1.121079 0.229971 0.548015 0.109 Uiso 1 1 calc R U . . .
N13 N 1.0208(5) 0.5026(2) 0.6350(4) 0.0288(10) Uani 1 1 d . . . . .
C14 C 1.1328(6) 0.4924(3) 0.6957(5) 0.0358(14) Uani 1 1 d . . . . .
H14 H 1.211521 0.488296 0.653664 0.043 Uiso 1 1 calc R U . . .
C15 C 1.1395(6) 0.4878(3) 0.8157(5) 0.0396(15) Uani 1 1 d . . . . .
H15 H 1.221563 0.481037 0.854352 0.047 Uiso 1 1 calc R U . . .
C16 C 1.0269(6) 0.4929(3) 0.8802(5) 0.0329(13) Uani 1 1 d . . . . .
C17 C 0.9100(7) 0.5013(3) 0.8175(5) 0.0403(15) Uani 1 1 d . . . . .
H17 H 0.829555 0.503738 0.857614 0.048 Uiso 1 1 calc R U . . .
C18 C 0.9102(7) 0.5061(3) 0.6969(5) 0.0400(15) Uani 1 1 d . . . . .
H18 H 0.829067 0.512125 0.656027 0.048 Uiso 1 1 calc R U . . .
C19 C 1.0290(6) 0.4907(3) 1.0094(5) 0.0331(13) Uani 1 1 d . . . . .
O58 O 0.3401(4) 0.61055(17) 0.4592(3) 0.0288(9) Uani 1 1 d . . . . .
O57 O 0.2158(4) 0.53647(17) 0.4572(3) 0.0276(9) Uani 1 1 d . . . . .
C56 C 0.2321(5) 0.5868(3) 0.4532(4) 0.0260(11) Uani 1 1 d . . . . .
O55 O -0.0032(4) 0.58952(18) 0.4220(4) 0.0346(9) Uani 1 1 d D . . . .
H55 H -0.020(6) 0.591(3) 0.349(3) 0.042 Uiso 1 1 d D U . . .
C54 C 0.1113(6) 0.6226(3) 0.4363(6) 0.0325(13) Uani 1 1 d D . . . .
H54 H 0.121698 0.644681 0.363751 0.039 Uiso 1 1 calc R U . . .
C53 C 0.1412(9) 0.7134(3) 0.5302(9) 0.065(2) Uani 1 1 d . . . . .
H53 H 0.174619 0.726207 0.458438 0.078 Uiso 1 1 calc R U . . .
C52 C 0.1338(14) 0.7481(4) 0.6271(12) 0.093(4) Uani 1 1 d . . . . .
H52 H 0.161872 0.784484 0.620891 0.112 Uiso 1 1 calc R U . . .
C51 C 0.0859(14) 0.7293(5) 0.7309(11) 0.094(4) Uani 1 1 d . . . . .
H51 H 0.080824 0.753050 0.795944 0.113 Uiso 1 1 calc R U . . .
C50 C 0.0457(13) 0.6771(5) 0.7420(9) 0.086(3) Uani 1 1 d . . . . .
H50 H 0.012793 0.664395 0.814004 0.104 Uiso 1 1 calc R U . . .
C49 C 0.0536(10) 0.6430(4) 0.6468(8) 0.065(2) Uani 1 1 d . . . . .
H49 H 0.026837 0.606466 0.654749 0.078 Uiso 1 1 calc R U . . .
C48 C 0.0995(6) 0.6604(3) 0.5398(6) 0.0401(15) Uani 1 1 d . . . . .
O47 O 0.8369(4) 0.47647(17) 0.4408(4) 0.0291(9) Uani 1 1 d . . . . .
O46 O 0.7174(4) 0.55088(17) 0.4631(3) 0.0267(8) Uani 1 1 d . . . . .
C45 C 0.7300(5) 0.5007(3) 0.4500(4) 0.0263(11) Uani 1 1 d . . . . .
O44 O 0.4941(4) 0.49846(18) 0.4680(4) 0.0310(8) Uani 1 1 d D . . . .
H44 H 0.480(6) 0.496(3) 0.540(3) 0.037 Uiso 1 1 d D U . . .
C43 C 0.6052(6) 0.4655(3) 0.4484(5) 0.0317(13) Uani 1 1 d D . . . .
H43 H 0.613238 0.438790 0.513925 0.038 Uiso 1 1 calc R U . . .
C42 C 0.6611(8) 0.3872(3) 0.3200(8) 0.056(2) Uani 1 1 d . . . . .
H42 H 0.714829 0.373598 0.382522 0.067 Uiso 1 1 calc R U . . .
C41 C 0.6527(10) 0.3593(4) 0.2135(11) 0.082(3) Uani 1 1 d . . . . .
H41 H 0.700757 0.326831 0.203750 0.099 Uiso 1 1 calc R U . . .
C40 C 0.5753(9) 0.3788(5) 0.1236(9) 0.077(3) Uani 1 1 d . . . . .
H40 H 0.570976 0.359756 0.051382 0.092 Uiso 1 1 calc R U . . .
C39 C 0.5040(9) 0.4253(4) 0.1356(7) 0.057(2) Uani 1 1 d . . . . .
H39 H 0.450613 0.438460 0.072425 0.069 Uiso 1 1 calc R U . . .
C38 C 0.5108(7) 0.4535(3) 0.2437(6) 0.0415(15) Uani 1 1 d . . . . .
H38 H 0.460401 0.485337 0.253945 0.050 Uiso 1 1 calc R U . . .
C37 C 0.5911(6) 0.4345(2) 0.3340(6) 0.0340(13) Uani 1 1 d . . . . .
C36 C 0.4205(7) 0.6080(3) 1.0878(6) 0.0445(17) Uani 1 1 d . . . . .
H36 H 0.342174 0.618843 1.047369 0.053 Uiso 1 1 calc R U . . .
C35 C 0.4252(7) 0.6058(3) 1.2082(6) 0.0379(15) Uani 1 1 d . . . . .
H35 H 0.349009 0.616169 1.249017 0.045 Uiso 1 1 calc R U . . .
N34 N 0.5318(5) 0.5896(2) 1.2718(4) 0.0305(10) Uani 1 1 d . . . . .
C33 C 0.6401(6) 0.5775(3) 1.2114(5) 0.0376(14) Uani 1 1 d . . . . .
H33 H 0.717279 0.566729 1.253726 0.045 Uiso 1 1 calc R U . . .
C32 C 0.6438(7) 0.5801(3) 1.0913(5) 0.0398(15) Uani 1 1 d . . . . .
H32 H 0.723358 0.572098 1.053105 0.048 Uiso 1 1 calc R U . . .
C31 C 0.5330(6) 0.5941(3) 1.0253(5) 0.0345(14) Uani 1 1 d . . . . .
C30 C 0.4210(7) 0.5847(4) 0.7102(6) 0.0481(18) Uani 1 1 d . . . . .
H30 H 0.340665 0.579252 0.667752 0.058 Uiso 1 1 calc R U . . .
C29 C 0.4164(7) 0.5872(4) 0.8314(6) 0.0504(19) Uani 1 1 d . . . . .
H29 H 0.334785 0.583856 0.869294 0.060 Uiso 1 1 calc R U . . .
C28 C 0.5309(7) 0.5945(3) 0.8963(5) 0.0395(15) Uani 1 1 d . . . . .
C27 C 0.6463(7) 0.6012(3) 0.8334(6) 0.0434(17) Uani 1 1 d . . . . .
H27 H 0.727706 0.607687 0.873322 0.052 Uiso 1 1 calc R U . . .
C26 C 0.6404(7) 0.5981(3) 0.7129(5) 0.0405(16) Uani 1 1 d . . . . .
H26 H 0.719566 0.602555 0.671676 0.049 Uiso 1 1 calc R U . . .
N25 N 0.5285(5) 0.5893(2) 0.6505(4) 0.0334(11) Uani 1 1 d . . . . .
C24 C 0.9244(7) 0.4720(3) 1.0725(6) 0.0373(14) Uani 1 1 d . . . . .
H24 H 0.849470 0.457424 1.032585 0.045 Uiso 1 1 calc R U . . .
C23 C 0.9281(7) 0.4744(3) 1.1937(6) 0.0375(14) Uani 1 1 d . . . . .
H23 H 0.854996 0.460965 1.234764 0.045 Uiso 1 1 calc R U . . .
N22 N 1.0304(5) 0.4950(2) 1.2561(4) 0.0302(11) Uani 1 1 d . . . . .
C21 C 1.1342(6) 0.5106(3) 1.1942(5) 0.0383(15) Uani 1 1 d . . . . .
H21 H 1.209524 0.523534 1.236095 0.046 Uiso 1 1 calc R U . . .
C20 C 1.1386(6) 0.5090(3) 1.0747(5) 0.0367(14) Uani 1 1 d . . . . .
H20 H 1.215496 0.520339 1.036152 0.044 Uiso 1 1 calc R U . . .
C101 C -0.498(3) 0.7331(9) -0.033(3) 0.128(6) Uani 0.679(10) 1 d D U P A 1
C102 C -0.411(3) 0.7299(10) -0.117(3) 0.132(6) Uani 0.679(10) 1 d D U P A 1
H102 H -0.447235 0.723416 -0.192875 0.159 Uiso 0.679(10) 1 calc R U P A 1
C103 C -0.264(2) 0.7349(10) -0.109(2) 0.123(6) Uani 0.679(10) 1 d D U P A 1
H10A H -0.224300 0.698681 -0.115672 0.148 Uiso 0.679(10) 1 calc R U P A 1
H10B H -0.234019 0.757138 -0.175127 0.148 Uiso 0.679(10) 1 calc R U P A 1
C104 C -0.220(3) 0.7600(9) 0.003(2) 0.132(6) Uani 0.679(10) 1 d D U P A 1
C105 C -0.295(3) 0.7360(11) 0.100(2) 0.129(6) Uani 0.679(10) 1 d D U P A 1
H10C H -0.263705 0.752449 0.174985 0.155 Uiso 0.679(10) 1 calc R U P A 1
H10D H -0.275770 0.696896 0.104477 0.155 Uiso 0.679(10) 1 calc R U P A 1
C106 C -0.449(3) 0.7439(11) 0.089(3) 0.145(6) Uani 0.679(10) 1 d D U P A 1
H10E H -0.492614 0.719059 0.143352 0.175 Uiso 0.679(10) 1 calc R U P A 1
H10F H -0.471521 0.781298 0.110894 0.175 Uiso 0.679(10) 1 calc R U P A 1
C107 C -0.655(3) 0.7304(11) -0.054(3) 0.154(10) Uani 0.679(10) 1 d D U P A 1
H10G H -0.698022 0.733662 0.021566 0.231 Uiso 0.679(10) 1 calc R U P A 1
H10H H -0.683289 0.760037 -0.105288 0.231 Uiso 0.679(10) 1 calc R U P A 1
H10I H -0.678809 0.695836 -0.090250 0.231 Uiso 0.679(10) 1 calc R U P A 1
C108 C -0.247(3) 0.8236(10) -0.008(2) 0.141(6) Uani 0.679(10) 1 d D U P A 1
H108 H -0.340720 0.830629 -0.032409 0.169 Uiso 0.679(10) 1 calc R U P A 1
C109 C -0.151(3) 0.8457(9) -0.103(2) 0.131(8) Uani 0.679(10) 1 d D U P A 1
H10J H -0.173235 0.829603 -0.179230 0.196 Uiso 0.679(10) 1 calc R U P A 1
H10K H -0.158981 0.885072 -0.108266 0.196 Uiso 0.679(10) 1 calc R U P A 1
H10L H -0.060124 0.836239 -0.080466 0.196 Uiso 0.679(10) 1 calc R U P A 1
C110 C -0.217(3) 0.8475(10) 0.115(2) 0.163(9) Uani 0.679(10) 1 d D U P A 1
H11A H -0.278925 0.832782 0.170584 0.245 Uiso 0.679(10) 1 calc R U P A 1
H11B H -0.127085 0.838043 0.139280 0.245 Uiso 0.679(10) 1 calc R U P A 1
H11C H -0.225942 0.886876 0.111479 0.245 Uiso 0.679(10) 1 calc R U P A 1
O111 O -0.080(2) 0.7523(11) 0.020(3) 0.145(8) Uani 0.679(10) 1 d D U P A 1
H111 H -0.063553 0.719251 0.028073 0.217 Uiso 0.679(10) 1 calc R U P A 1
C201 C -0.400(4) 0.8087(13) 0.219(4) 0.119(9) Uani 0.321(10) 1 d D U P A 2
C202 C -0.371(5) 0.7579(13) 0.194(4) 0.120(9) Uani 0.321(10) 1 d D U P A 2
H202 H -0.435803 0.731621 0.211375 0.143 Uiso 0.321(10) 1 calc R U P A 2
C203 C -0.247(4) 0.7375(15) 0.141(4) 0.124(9) Uani 0.321(10) 1 d D U P A 2
H20A H -0.189215 0.722705 0.203968 0.149 Uiso 0.321(10) 1 calc R U P A 2
H20B H -0.269558 0.707543 0.086544 0.149 Uiso 0.321(10) 1 calc R U P A 2
C204 C -0.174(4) 0.7790(11) 0.077(3) 0.120(9) Uani 0.321(10) 1 d D U P A 2
C205 C -0.160(4) 0.8238(13) 0.164(3) 0.114(9) Uani 0.321(10) 1 d D U P A 2
H20C H -0.103055 0.852411 0.132055 0.137 Uiso 0.321(10) 1 calc R U P A 2
H20D H -0.118135 0.809951 0.236758 0.137 Uiso 0.321(10) 1 calc R U P A 2
C206 C -0.298(4) 0.8481(14) 0.191(4) 0.116(9) Uani 0.321(10) 1 d D U P A 2
H20E H -0.287724 0.873273 0.257725 0.139 Uiso 0.321(10) 1 calc R U P A 2
H20F H -0.329039 0.869369 0.122304 0.139 Uiso 0.321(10) 1 calc R U P A 2
C207 C -0.526(5) 0.828(2) 0.292(5) 0.145(15) Uani 0.321(10) 1 d D U P A 2
H20G H -0.526196 0.867314 0.298993 0.218 Uiso 0.321(10) 1 calc R U P A 2
H20H H -0.607143 0.816160 0.251167 0.218 Uiso 0.321(10) 1 calc R U P A 2
H20I H -0.521963 0.811749 0.370415 0.218 Uiso 0.321(10) 1 calc R U P A 2
C208 C -0.239(5) 0.8005(14) -0.043(3) 0.122(9) Uani 0.321(10) 1 d D U P A 2
H208 H -0.336951 0.800341 -0.038028 0.146 Uiso 0.321(10) 1 calc R U P A 2
C209 C -0.197(8) 0.7663(19) -0.149(4) 0.153(13) Uani 0.321(10) 1 d D U P A 2
H20J H -0.230516 0.729530 -0.140990 0.230 Uiso 0.321(10) 1 calc R U P A 2
H20K H -0.231916 0.782464 -0.221286 0.230 Uiso 0.321(10) 1 calc R U P A 2
H20L H -0.100436 0.765342 -0.151062 0.230 Uiso 0.321(10) 1 calc R U P A 2
C210 C -0.187(8) 0.8609(15) -0.050(5) 0.148(13) Uani 0.321(10) 1 d D U P A 2
H21A H -0.216191 0.881063 0.018384 0.222 Uiso 0.321(10) 1 calc R U P A 2
H21B H -0.090953 0.860836 -0.051323 0.222 Uiso 0.321(10) 1 calc R U P A 2
H21C H -0.222433 0.877958 -0.121546 0.222 Uiso 0.321(10) 1 calc R U P A 2
O211 O -0.044(4) 0.7581(18) 0.050(4) 0.128(11) Uani 0.321(10) 1 d D U P A 2
H211 H -0.005519 0.748229 0.112267 0.192 Uiso 0.321(10) 1 calc R U P A 2
C301 C 0.273(3) 0.8307(14) 0.343(2) 0.159(12) Uani 0.679(10) 1 d D U P A 1
H30A H 0.344884 0.853318 0.315824 0.239 Uiso 0.679(10) 1 calc R U P A 1
H30B H 0.214260 0.852337 0.390899 0.239 Uiso 0.679(10) 1 calc R U P A 1
H30C H 0.308209 0.800566 0.388951 0.239 Uiso 0.679(10) 1 calc R U P A 1
C302 C 0.193(3) 0.8083(14) 0.234(3) 0.225(18) Uani 0.679(10) 1 d D U P A 1
H302 H 0.258157 0.784162 0.195700 0.269 Uiso 0.679(10) 1 calc R U P A 1
C303 C 0.182(4) 0.8554(10) 0.153(2) 0.190(16) Uani 0.679(10) 1 d D U P A 1
H30D H 0.266220 0.874806 0.151980 0.284 Uiso 0.679(10) 1 calc R U P A 1
H30E H 0.160214 0.842543 0.073388 0.284 Uiso 0.679(10) 1 calc R U P A 1
H30F H 0.113130 0.879809 0.178784 0.284 Uiso 0.679(10) 1 calc R U P A 1
O304 O 0.084(2) 0.7745(7) 0.2492(14) 0.143(7) Uani 0.679(10) 1 d D U P A 1
H304 H 0.020343 0.786000 0.208214 0.214 Uiso 0.679(10) 1 calc R U P A 1
O701 O 0.237(7) 0.767(3) 0.130(5) 0.22(3) Uani 0.321(10) 1 d . U P A 2
N401 N 0.5063(6) 0.4593(3) 0.7518(6) 0.0570(17) Uani 1 1 d D . . . .
O402 O 0.4206(5) 0.4575(3) 0.6678(5) 0.0563(15) Uani 1 1 d D . . . .
O403 O 0.6227(5) 0.4671(3) 0.7293(5) 0.0644(16) Uani 1 1 d D . . . .
O404 O 0.4709(7) 0.4539(4) 0.8540(5) 0.091(3) Uani 1 1 d D . . . .
N501 N -0.0021(7) 0.6291(3) 0.1236(6) 0.0476(17) Uani 0.832(7) 1 d D . P B 1
O502 O -0.0465(10) 0.6364(5) 0.0211(11) 0.072(3) Uani 0.832(7) 1 d D . P B 1
O503 O -0.0802(6) 0.6156(4) 0.2019(6) 0.0595(19) Uani 0.832(7) 1 d D . P B 1
O504 O 0.1152(7) 0.6360(4) 0.1483(7) 0.0605(19) Uani 0.832(7) 1 d D . P B 1
N601 N 0.070(3) 0.6322(15) 0.026(2) 0.0476(17) Uani 0.168(7) 1 d D . P B 2
O602 O -0.052(4) 0.623(4) 0.032(6) 0.072(3) Uani 0.168(7) 1 d D . P B 2
O603 O 0.126(3) 0.6207(15) -0.066(2) 0.0595(19) Uani 0.168(7) 1 d D . P B 2
O604 O 0.137(4) 0.6526(18) 0.106(3) 0.0605(19) Uani 0.168(7) 1 d D . P B 2
O605 O -0.121(3) 0.6397(14) 0.270(3) 0.050(8) Uani 0.168(7) 1 d . . P B 2

loop_
_atom_site_aniso_label
_atom_site_aniso_U_11
_atom_site_aniso_U_22
_atom_site_aniso_U_33
_atom_site_aniso_U_23
_atom_site_aniso_U_13
_atom_site_aniso_U_12
N1 0.031(3) 0.026(3) 0.036(2) 0.0012(19) -0.001(2) 0.001(2)
Co1 0.0241(5) 0.0242(5) 0.0229(4) 0.0006(3) -0.0027(3) 0.0000(4)
Co2 0.0256(5) 0.0251(5) 0.0215(4) 0.0000(3) -0.0028(3) -0.0011(4)
C2 0.030(3) 0.029(3) 0.047(3) 0.006(3) 0.006(3) -0.001(3)
C3 0.033(3) 0.026(3) 0.058(4) -0.001(3) 0.010(3) -0.002(3)
C4 0.027(3) 0.029(3) 0.063(4) 0.006(3) 0.003(3) 0.004(3)
C5 0.044(4) 0.035(4) 0.108(7) 0.018(4) 0.026(5) 0.003(3)
C6 0.033(4) 0.035(4) 0.087(6) 0.018(4) 0.017(4) 0.011(3)
C7 0.029(3) 0.027(3) 0.063(4) 0.008(3) 0.003(3) -0.002(3)
C8 0.037(4) 0.033(4) 0.156(10) 0.033(5) 0.028(5) 0.006(4)
C9 0.034(4) 0.031(4) 0.132(8) 0.020(5) 0.018(5) 0.004(3)
C11 0.036(4) 0.021(4) 0.180(12) 0.016(5) 0.021(6) 0.002(3)
N10 0.026(3) 0.027(3) 0.040(3) 0.003(2) -0.002(2) 0.000(2)
C12 0.032(4) 0.025(4) 0.218(14) 0.026(6) 0.022(6) 0.012(3)
N13 0.026(2) 0.029(2) 0.031(2) -0.001(2) -0.0037(17) 0.002(2)
C14 0.028(3) 0.053(4) 0.026(3) -0.003(3) -0.002(2) 0.000(3)
C15 0.027(3) 0.060(5) 0.032(3) 0.004(3) -0.004(2) 0.003(3)
C16 0.030(3) 0.037(3) 0.031(3) 0.000(2) -0.005(2) -0.002(3)
C17 0.030(3) 0.059(4) 0.033(3) -0.004(3) 0.002(2) 0.004(3)
C18 0.032(3) 0.056(4) 0.032(3) -0.002(3) 0.000(2) 0.008(3)
C19 0.030(3) 0.035(3) 0.034(3) -0.004(2) -0.003(2) 0.003(3)
O58 0.029(2) 0.029(2) 0.0282(19) -0.0002(15) -0.0015(15) 0.0007(18)
O57 0.026(2) 0.026(2) 0.0305(18) 0.0019(15) -0.0020(15) -0.0032(17)
C56 0.026(3) 0.031(3) 0.021(2) -0.001(2) 0.0009(19) 0.002(3)
O55 0.026(2) 0.030(2) 0.047(2) 0.000(2) -0.0060(17) 0.0000(18)
C54 0.030(3) 0.026(3) 0.041(3) 0.001(2) -0.005(2) -0.001(2)
C53 0.065(6) 0.045(5) 0.085(6) -0.016(4) 0.003(5) -0.014(4)
C52 0.119(10) 0.049(5) 0.112(9) -0.030(6) 0.004(8) -0.017(6)
C51 0.118(10) 0.077(7) 0.088(8) -0.038(6) 0.016(7) -0.009(7)
C50 0.109(9) 0.089(8) 0.062(6) -0.026(5) 0.028(6) -0.009(7)
C49 0.086(7) 0.052(5) 0.057(5) -0.009(4) 0.018(4) 0.010(5)
C48 0.029(3) 0.030(3) 0.061(4) -0.011(3) -0.004(3) 0.006(2)
O47 0.021(2) 0.032(2) 0.034(2) -0.0006(16) -0.0023(15) 0.0026(17)
O46 0.025(2) 0.026(2) 0.0290(18) 0.0012(15) -0.0017(15) -0.0012(16)
C45 0.027(3) 0.030(3) 0.022(2) 0.003(2) -0.0036(19) 0.002(3)
O44 0.028(2) 0.027(2) 0.038(2) -0.0001(17) 0.0016(15) -0.0017(17)
C43 0.029(3) 0.025(3) 0.041(3) 0.003(2) 0.000(2) 0.003(2)
C42 0.042(4) 0.046(4) 0.080(5) -0.027(4) -0.014(4) 0.012(3)
C41 0.064(6) 0.069(6) 0.113(8) -0.056(6) -0.022(6) 0.021(5)
C40 0.057(5) 0.093(7) 0.081(6) -0.054(6) -0.004(5) -0.003(5)
C39 0.067(5) 0.052(5) 0.053(4) -0.010(4) -0.008(4) -0.012(4)
C38 0.042(4) 0.038(3) 0.045(3) -0.004(3) -0.006(3) -0.012(3)
C37 0.027(3) 0.028(3) 0.048(3) -0.005(2) 0.002(2) -0.006(2)
C36 0.035(4) 0.067(5) 0.031(3) 0.004(3) -0.004(3) 0.004(3)
C35 0.031(3) 0.051(4) 0.032(3) 0.003(3) -0.003(2) 0.003(3)
N34 0.030(3) 0.035(3) 0.026(2) -0.002(2) -0.0018(18) -0.002(2)
C33 0.028(3) 0.052(4) 0.032(3) 0.000(3) -0.003(2) -0.002(3)
C32 0.031(3) 0.059(4) 0.030(3) -0.002(3) -0.002(2) 0.002(3)
C31 0.028(3) 0.045(4) 0.030(3) 0.003(3) -0.006(2) -0.002(3)
C30 0.034(3) 0.080(5) 0.030(3) 0.003(4) -0.005(2) -0.018(4)
C29 0.029(3) 0.086(6) 0.036(3) 0.006(4) -0.002(3) -0.006(4)
C28 0.037(4) 0.054(4) 0.027(3) 0.003(3) -0.002(2) -0.001(3)
C27 0.031(3) 0.065(5) 0.034(3) 0.000(3) -0.004(2) -0.003(3)
C26 0.030(3) 0.061(5) 0.031(3) -0.002(3) -0.003(2) 0.000(3)
N25 0.033(3) 0.040(3) 0.027(2) -0.001(2) -0.0018(19) 0.001(2)
C24 0.032(3) 0.047(4) 0.033(3) -0.004(3) -0.002(2) -0.005(3)
C23 0.035(3) 0.045(4) 0.032(3) -0.002(3) -0.001(2) -0.008(3)
N22 0.031(3) 0.031(3) 0.028(2) -0.002(2) -0.0024(18) -0.001(2)
C21 0.030(3) 0.055(4) 0.030(3) 0.003(3) -0.005(2) -0.003(3)
C20 0.025(3) 0.054(4) 0.031(3) 0.004(3) -0.002(2) -0.002(3)
C101 0.133(12) 0.070(9) 0.180(14) -0.002(10) -0.005(11) 0.015(9)
C102 0.136(12) 0.088(9) 0.172(13) -0.013(10) -0.011(11) 0.014(10)
C103 0.121(11) 0.084(9) 0.165(13) -0.028(9) -0.005(11) 0.010(9)
C104 0.126(11) 0.087(10) 0.182(13) -0.004(10) -0.015(11) 0.013(9)
C105 0.133(12) 0.082(10) 0.171(14) 0.001(10) -0.009(11) 0.015(10)
C106 0.148(12) 0.101(10) 0.187(13) -0.004(11) -0.003(12) 0.013(10)
C107 0.136(19) 0.101(15) 0.22(2) 0.028(17) -0.022(18) -0.012(15)
C108 0.142(12) 0.083(10) 0.197(14) -0.005(10) -0.009(11) 0.017(10)
C109 0.144(17) 0.068(11) 0.179(19) -0.006(12) -0.027(15) 0.022(12)
C110 0.181(19) 0.094(14) 0.21(2) -0.042(15) -0.022(17) 0.031(15)
O111 0.146(13) 0.082(12) 0.205(18) -0.010(12) -0.018(13) 0.030(11)
C201 0.19(2) 0.060(12) 0.102(15) 0.004(12) -0.012(15) 0.018(14)
C202 0.20(2) 0.060(12) 0.099(14) 0.009(11) -0.008(15) 0.019(14)
C203 0.20(2) 0.064(12) 0.105(15) 0.015(12) 0.007(15) 0.018(14)
C204 0.20(2) 0.058(12) 0.103(15) -0.001(11) -0.007(15) 0.021(14)
C205 0.20(2) 0.050(11) 0.095(14) 0.003(11) -0.016(15) 0.020(13)
C206 0.20(2) 0.058(12) 0.094(14) 0.005(11) -0.004(14) 0.014(13)
C207 0.21(4) 0.09(2) 0.14(3) 0.02(2) -0.02(3) 0.02(3)
C208 0.20(2) 0.060(12) 0.104(15) 0.004(12) -0.009(15) 0.016(14)
C209 0.24(3) 0.09(2) 0.13(2) 0.00(2) -0.01(2) 0.02(2)
C210 0.22(3) 0.08(2) 0.14(2) 0.02(2) 0.02(2) 0.00(2)
O211 0.22(3) 0.045(13) 0.122(18) 0.009(14) -0.012(19) 0.012(17)
C301 0.16(3) 0.23(4) 0.089(16) 0.018(19) 0.001(16) -0.01(2)
C302 0.22(4) 0.32(4) 0.14(3) 0.10(3) 0.05(3) 0.07(3)
C303 0.32(4) 0.102(18) 0.14(2) 0.041(16) -0.10(3) -0.03(2)
O304 0.196(19) 0.126(13) 0.110(11) 0.032(9) 0.064(12) 0.022(12)
O701 0.25(5) 0.25(5) 0.17(4) -0.04(4) -0.01(4) -0.08(4)
N401 0.042(3) 0.080(5) 0.049(3) 0.018(3) -0.004(3) 0.005(3)
O402 0.028(2) 0.084(4) 0.057(3) 0.029(3) -0.006(2) 0.000(3)
O403 0.032(3) 0.098(5) 0.063(3) 0.013(3) -0.003(2) -0.002(3)
O404 0.069(4) 0.160(8) 0.044(3) 0.040(4) 0.009(3) 0.021(5)
N501 0.049(4) 0.049(4) 0.045(4) 0.009(3) 0.002(3) 0.003(3)
O502 0.072(4) 0.093(10) 0.052(4) 0.020(5) -0.007(3) -0.003(4)
O503 0.039(3) 0.090(5) 0.050(4) 0.023(4) -0.007(3) -0.010(3)
O504 0.039(4) 0.079(6) 0.064(5) 0.010(4) 0.004(3) -0.011(3)
N601 0.049(4) 0.049(4) 0.045(4) 0.009(3) 0.002(3) 0.003(3)
O602 0.072(4) 0.093(10) 0.052(4) 0.020(5) -0.007(3) -0.003(4)
O603 0.039(3) 0.090(5) 0.050(4) 0.023(4) -0.007(3) -0.010(3)
O604 0.039(4) 0.079(6) 0.064(5) 0.010(4) 0.004(3) -0.011(3)
O605 0.042(17) 0.06(2) 0.043(17) 0.001(14) -0.028(14) 0.001(15)

loop_
_atom_type_symbol
_atom_type_description
_atom_type_scat_dispersion_real
_atom_type_scat_dispersion_imag
_atom_type_scat_source
C C 0.0181 0.0091 'International Tables Vol C Tables 4.2.6.8 and 6.1.1.4'
H H 0.0000 0.0000 'International Tables Vol C Tables 4.2.6.8 and 6.1.1.4'
N N 0.0311 0.0180 'International Tables Vol C Tables 4.2.6.8 and 6.1.1.4'
O O 0.0492 0.0322 'International Tables Vol C Tables 4.2.6.8 and 6.1.1.4'
Co Co -2.3653 3.6143 'International Tables Vol C Tables 4.2.6.8 and 6.1.1.4'

loop_
_geom_angle_atom_site_label_1
_geom_angle_atom_site_label_2
_geom_angle_atom_site_label_3
_geom_angle
_geom_angle_site_symmetry_1
_geom_angle_site_symmetry_3
_geom_angle_publ_flag
C6 N1 C2 117.1(6) . . ?
C6 N1 Co1 121.2(5) . . ?
C2 N1 Co1 121.6(4) . . ?
O47 Co1 O57 175.42(17) . 1_655 ?
O47 Co1 N1 94.41(19) . . ?
O57 Co1 N1 89.54(18) 1_655 . ?
O47 Co1 N13 88.36(18) . . ?
O57 Co1 N13 89.53(17) 1_655 . ?
N1 Co1 N13 86.9(2) . . ?
O47 Co1 O55 100.65(17) . 1_655 ?
O57 Co1 O55 75.59(16) 1_655 1_655 ?
N1 Co1 O55 164.45(19) . 1_655 ?
N13 Co1 O55 97.27(19) . 1_655 ?
O47 Co1 N22 88.80(18) . 1_554 ?
O57 Co1 N22 93.68(17) 1_655 1_554 ?
N1 Co1 N22 87.9(2) . 1_554 ?
N13 Co1 N22 173.8(2) . 1_554 ?
O55 Co1 N22 88.61(19) 1_655 1_554 ?
O58 Co2 O46 174.54(17) . . ?
O58 Co2 N10 93.06(19) . 2_756 ?
O46 Co2 N10 92.39(18) . 2_756 ?
O58 Co2 N25 88.05(18) . . ?
O46 Co2 N25 92.73(18) . . ?
N10 Co2 N25 85.5(2) 2_756 . ?
O58 Co2 O44 98.41(17) . . ?
O46 Co2 O44 76.18(16) . . ?
N10 Co2 O44 167.84(19) 2_756 . ?
N25 Co2 O44 90.9(2) . . ?
O58 Co2 N34 89.72(18) . 1_554 ?
O46 Co2 N34 90.05(17) . 1_554 ?
N10 Co2 N34 88.8(2) 2_756 1_554 ?
N25 Co2 N34 173.7(2) . 1_554 ?
O44 Co2 N34 95.28(18) . 1_554 ?
N1 C2 C3 122.8(6) . . ?
C4 C3 C2 120.6(6) . . ?
C3 C4 C5 117.0(7) . . ?
C3 C4 C7 122.5(6) . . ?
C5 C4 C7 120.5(6) . . ?
C6 C5 C4 119.2(7) . . ?
N1 C6 C5 123.4(7) . . ?
C8 C7 C12 116.4(7) . . ?
C8 C7 C4 123.1(6) . . ?
C12 C7 C4 120.5(6) . . ?
C7 C8 C9 121.4(8) . . ?
N10 C9 C8 122.2(7) . . ?
N10 C11 C12 124.7(8) . . ?
C11 N10 C9 115.9(6) . . ?
C11 N10 Co2 121.7(5) . 2_746 ?
C9 N10 Co2 122.2(5) . 2_746 ?
C7 C12 C11 119.4(8) . . ?
C14 N13 C18 116.8(5) . . ?
C14 N13 Co1 118.1(4) . . ?
C18 N13 Co1 124.8(4) . . ?
N13 C14 C15 123.4(6) . . ?
C14 C15 C16 120.2(6) . . ?
C15 C16 C17 116.7(5) . . ?
C15 C16 C19 122.5(5) . . ?
C17 C16 C19 120.8(6) . . ?
C18 C17 C16 120.3(6) . . ?
N13 C18 C17 122.6(6) . . ?
C24 C19 C20 116.4(6) . . ?
C24 C19 C16 122.9(6) . . ?
C20 C19 C16 120.8(6) . . ?
C56 O58 Co2 133.5(4) . . ?
C56 O57 Co1 120.5(4) . 1_455 ?
O58 C56 O57 125.6(5) . . ?
O58 C56 C54 116.1(5) . . ?
O57 C56 C54 118.3(5) . . ?
C54 O55 Co1 115.8(4) . 1_455 ?
O55 C54 C48 111.3(5) . . ?
O55 C54 C56 109.4(5) . . ?
C48 C54 C56 109.9(5) . . ?
C48 C53 C52 119.6(10) . . ?
C51 C52 C53 120.1(10) . . ?
C50 C51 C52 120.9(10) . . ?
C51 C50 C49 119.0(10) . . ?
C50 C49 C48 122.0(9) . . ?
C53 C48 C49 118.4(8) . . ?
C53 C48 C54 119.5(7) . . ?
C49 C48 C54 122.0(7) . . ?
C45 O47 Co1 131.7(4) . . ?
C45 O46 Co2 119.5(4) . . ?
O47 C45 O46 125.2(5) . . ?
O47 C45 C43 116.4(6) . . ?
O46 C45 C43 118.4(5) . . ?
C43 O44 Co2 115.1(4) . . ?
O44 C43 C37 111.6(5) . . ?
O44 C43 C45 109.4(5) . . ?
C37 C43 C45 110.9(5) . . ?
C37 C42 C41 119.9(8) . . ?
C40 C41 C42 120.1(8) . . ?
C41 C40 C39 121.2(8) . . ?
C40 C39 C38 119.1(8) . . ?
C37 C38 C39 119.8(7) . . ?
C42 C37 C38 119.9(6) . . ?
C42 C37 C43 119.3(6) . . ?
C38 C37 C43 120.7(6) . . ?
C35 C36 C31 119.3(6) . . ?
N34 C35 C36 123.8(6) . . ?
C33 N34 C35 116.5(5) . . ?
C33 N34 Co2 121.5(4) . 1_556 ?
C35 N34 Co2 122.0(4) . 1_556 ?
N34 C33 C32 122.9(6) . . ?
C33 C32 C31 120.8(6) . . ?
C32 C31 C36 116.5(6) . . ?
C32 C31 C28 122.5(6) . . ?
C36 C31 C28 120.9(6) . . ?
N25 C30 C29 124.5(6) . . ?
C28 C29 C30 119.6(6) . . ?
C29 C28 C27 116.5(6) . . ?
C29 C28 C31 121.9(6) . . ?
C27 C28 C31 121.5(6) . . ?
C26 C27 C28 119.3(6) . . ?
N25 C26 C27 123.6(6) . . ?
C30 N25 C26 116.4(5) . . ?
C30 N25 Co2 123.1(4) . . ?
C26 N25 Co2 120.5(4) . . ?
C19 C24 C23 120.4(6) . . ?
N22 C23 C24 123.2(6) . . ?
C21 N22 C23 115.9(5) . . ?
C21 N22 Co1 121.9(4) . 1_556 ?
C23 N22 Co1 122.2(4) . 1_556 ?
N22 C21 C20 124.3(6) . . ?
C21 C20 C19 119.7(6) . . ?
C102 C101 C106 118(3) . . ?
C102 C101 C107 125(3) . . ?
C106 C101 C107 117(2) . . ?
C101 C102 C103 130(3) . . ?
C104 C103 C102 111(2) . . ?
O111 C104 C103 110(2) . . ?
O111 C104 C105 111(2) . . ?
C103 C104 C105 109(2) . . ?
O111 C104 C108 108(2) . . ?
C103 C104 C108 107.4(19) . . ?
C105 C104 C108 111.0(18) . . ?
C104 C105 C106 114(2) . . ?
C101 C106 C105 111(2) . . ?
C110 C108 C109 112(2) . . ?
C110 C108 C104 106.1(16) . . ?
C109 C108 C104 106.6(16) . . ?
C202 C201 C206 115(3) . . ?
C202 C201 C207 125(3) . . ?
C206 C201 C207 120(3) . . ?
C201 C202 C203 127(4) . . ?
C204 C203 C202 114(3) . . ?
O211 C204 C203 109(3) . . ?
O211 C204 C205 109(3) . . ?
C203 C204 C205 103(3) . . ?
O211 C204 C208 107(3) . . ?
C203 C204 C208 117(3) . . ?
C205 C204 C208 111(2) . . ?
C204 C205 C206 110(3) . . ?
C201 C206 C205 116(3) . . ?
C209 C208 C210 112(3) . . ?
C209 C208 C204 112(3) . . ?
C210 C208 C204 103(3) . . ?
O304 C302 C303 119(3) . . ?
O304 C302 C301 121(2) . . ?
C303 C302 C301 104(2) . . ?
O403 N401 O404 121.2(7) . . ?
O403 N401 O402 119.2(6) . . ?
O404 N401 O402 119.6(6) . . ?
O504 N501 O503 120.1(7) . . ?
O504 N501 O502 121.1(8) . . ?
O503 N501 O502 118.8(8) . . ?
O604 N601 O603 117(3) . . ?
O604 N601 O602 124(4) . . ?
O603 N601 O602 119(4) . . ?

loop_
_geom_bond_atom_site_label_1
_geom_bond_atom_site_label_2
_geom_bond_distance
_geom_bond_site_symmetry_2
_geom_bond_publ_flag
N1 C6 1.329(9) . ?
N1 C2 1.340(9) . ?
N1 Co1 2.127(5) . ?
Co1 O47 2.049(4) . ?
Co1 O57 2.088(4) 1_655 ?
Co1 N13 2.166(5) . ?
Co1 O55 2.171(5) 1_655 ?
Co1 N22 2.177(5) 1_554 ?
Co2 O58 2.042(4) . ?
Co2 O46 2.077(4) . ?
Co2 N10 2.136(5) 2_756 ?
Co2 N25 2.156(5) . ?
Co2 O44 2.169(5) . ?
Co2 N34 2.177(5) 1_554 ?
C2 C3 1.383(10) . ?
C3 C4 1.364(10) . ?
C4 C5 1.399(11) . ?
C4 C7 1.494(8) . ?
C5 C6 1.389(11) . ?
C7 C8 1.339(11) . ?
C7 C12 1.363(11) . ?
C8 C9 1.385(11) . ?
C9 N10 1.336(9) . ?
C11 N10 1.294(10) . ?
C11 C12 1.387(11) . ?
N13 C14 1.344(8) . ?
N13 C18 1.347(8) . ?
C14 C15 1.376(9) . ?
C15 C16 1.384(9) . ?
C16 C17 1.389(9) . ?
C16 C19 1.476(9) . ?
C17 C18 1.384(9) . ?
C19 C24 1.380(10) . ?
C19 C20 1.402(9) . ?
O58 C56 1.246(7) . ?
O57 C56 1.260(8) . ?
C56 C54 1.525(8) . ?
O55 C54 1.431(8) . ?
C54 C48 1.516(9) . ?
C53 C48 1.383(11) . ?
C53 C52 1.405(14) . ?
C52 C51 1.374(18) . ?
C51 C50 1.363(17) . ?
C50 C49 1.382(12) . ?
C49 C48 1.389(12) . ?
O47 C45 1.250(7) . ?
O46 C45 1.258(8) . ?
C45 C43 1.542(8) . ?
O44 C43 1.418(8) . ?
C43 C37 1.520(9) . ?
C42 C37 1.383(10) . ?
C42 C41 1.399(12) . ?
C41 C40 1.367(16) . ?
C40 C39 1.371(14) . ?
C39 C38 1.419(10) . ?
C38 C37 1.384(9) . ?
C36 C35 1.377(9) . ?
C36 C31 1.408(10) . ?
C35 N34 1.351(8) . ?
N34 C33 1.349(8) . ?
C33 C32 1.375(9) . ?
C32 C31 1.385(9) . ?
C31 C28 1.473(9) . ?
C30 N25 1.309(9) . ?
C30 C29 1.388(9) . ?
C29 C28 1.378(9) . ?
C28 C27 1.403(10) . ?
C27 C26 1.378(9) . ?
C26 N25 1.347(8) . ?
C24 C23 1.386(9) . ?
C23 N22 1.347(8) . ?
N22 C21 1.343(8) . ?
C21 C20 1.367(9) . ?
C101 C102 1.32(3) . ?
C101 C106 1.49(3) . ?
C101 C107 1.61(3) . ?
C102 C103 1.50(3) . ?
C103 C104 1.48(2) . ?
C104 O111 1.45(3) . ?
C104 C105 1.49(2) . ?
C104 C108 1.60(3) . ?
C105 C106 1.58(3) . ?
C108 C110 1.54(3) . ?
C108 C109 1.58(2) . ?
C201 C202 1.33(3) . ?
C201 C206 1.46(4) . ?
C201 C207 1.62(4) . ?
C202 C203 1.50(4) . ?
C203 C204 1.48(3) . ?
C204 O211 1.46(3) . ?
C204 C205 1.49(3) . ?
C204 C208 1.60(3) . ?
C205 C206 1.57(4) . ?
C208 C209 1.55(3) . ?
C208 C210 1.59(3) . ?
C301 C302 1.56(2) . ?
C302 O304 1.41(2) . ?
C302 C303 1.50(2) . ?
N401 O403 1.234(8) . ?
N401 O404 1.238(8) . ?
N401 O402 1.282(8) . ?
N501 O504 1.232(10) . ?
N501 O503 1.257(9) . ?
N501 O502 1.259(13) . ?
N601 O604 1.24(2) . ?
N601 O603 1.24(2) . ?
N601 O602 1.26(2) . ?
